data_4083203
loop_
_publ_author_name
'Crouthers, Danielle J.'
'Denny, Jason A.'
'Bethel, Ryan D.'
'Munoz, David G.'
'Darensbourg, Marcetta Y.'

_publ_section_title
;
 Conformational Mobility and Pendent Base Effects on Electrochemistry
 of Synthetic Analogues of the [FeFe]-Hydrogenase Active Site
;
_journal_issue 18
_journal_name_full Organometallics
_journal_page_first 4747
_journal_paper_doi 10.1021/om500023j
_journal_volume 33
_journal_year 2014
_chemical_formula_moiety 'C12 H13 Fe2 N O6 S2'
_chemical_formula_sum 'C12 H13 Fe2 N O6 S2'
_chemical_formula_weight 443.05
_space_group_IT_number 2
_symmetry_cell_setting triclinic
_symmetry_space_group_name_Hall '-P 1'
_symmetry_space_group_name_H-M 'P -1'
_atom_sites_solution_hydrogens geom
_atom_sites_solution_primary direct
_atom_sites_solution_secondary difmap
_audit_creation_method SHELXL-97
_audit_update_record
;
2013-05-09 # Formatted by publCIF
;
_cell_angle_alpha 116.125(3)
_cell_angle_beta 98.235(5)
_cell_angle_gamma 96.540(5)
_cell_formula_units_Z 2
_cell_length_a 7.418(3)
_cell_length_b 11.3619(16)
_cell_length_c 11.7402(16)
_cell_measurement_reflns_used 4920
_cell_measurement_temperature 150(2)
_cell_measurement_theta_max 28.17
_cell_measurement_theta_min 2.83
_cell_volume 861.6(4)
_computing_cell_refinement 'Bruker APEX2'
_computing_data_collection 'Bruker APEX2'
_computing_data_reduction 'Bruker APEX2'
_computing_molecular_graphics 'Bruker APEX2'
_computing_publication_material 'Bruker APEX2'
_computing_structure_refinement 'SHELXL-97 (Sheldrick, 1997)'
_computing_structure_solution 'SHELXS-97 (Sheldrick, 1990)'
_diffrn_ambient_temperature 150(2)
_diffrn_measured_fraction_theta_full 0.936
_diffrn_measured_fraction_theta_max 0.936
_diffrn_measurement_device_type 'Bruker APEX-II CCD'
_diffrn_measurement_method '\f and \w scans'
_diffrn_radiation_monochromator graphite
_diffrn_radiation_source 'fine-focus sealed tube'
_diffrn_radiation_type MoK\a
_diffrn_radiation_wavelength 0.71073
_diffrn_reflns_av_R_equivalents 0.0237
_diffrn_reflns_av_sigmaI/netI 0.0295
_diffrn_reflns_limit_h_max 9
_diffrn_reflns_limit_h_min -9
_diffrn_reflns_limit_k_max 14
_diffrn_reflns_limit_k_min -14
_diffrn_reflns_limit_l_max 15
_diffrn_reflns_limit_l_min -15
_diffrn_reflns_number 10126
_diffrn_reflns_theta_full 28.22
_diffrn_reflns_theta_max 28.22
_diffrn_reflns_theta_min 2.04
_exptl_absorpt_coefficient_mu 1.951
_exptl_absorpt_correction_T_max 0.8288
_exptl_absorpt_correction_T_min 0.8288
_exptl_absorpt_correction_type multi-scan
_exptl_absorpt_process_details sadabs
_exptl_crystal_colour red
_exptl_crystal_density_diffrn 1.708
_exptl_crystal_density_method 'not measured'
_exptl_crystal_description needle
_exptl_crystal_F_000 448
_exptl_crystal_size_max 0.10
_exptl_crystal_size_mid 0.10
_exptl_crystal_size_min 0.10
_refine_diff_density_max 0.396
_refine_diff_density_min -0.403
_refine_diff_density_rms 0.074
_refine_ls_extinction_method none
_refine_ls_goodness_of_fit_ref 1.062
_refine_ls_hydrogen_treatment constr
_refine_ls_matrix_type full
_refine_ls_number_parameters 211
_refine_ls_number_reflns 3971
_refine_ls_number_restraints 0
_refine_ls_restrained_S_all 1.062
_refine_ls_R_factor_all 0.0307
_refine_ls_R_factor_gt 0.0260
_refine_ls_shift/su_max 0.001
_refine_ls_shift/su_mean 0.000
_refine_ls_structure_factor_coef Fsqd
_refine_ls_weighting_details 'calc w=1/[\s^2^(Fo^2^)+(0.0326P)^2^+0.1517P] where P=(Fo^2^+2Fc^2^)/3'
_refine_ls_weighting_scheme calc
_refine_ls_wR_factor_gt 0.0632
_refine_ls_wR_factor_ref 0.0653
_reflns_number_gt 3503
_reflns_number_total 3971
_reflns_threshold_expression >2sigma(I)
_cod_data_source_file om500023j_si_002.cif
_cod_data_source_block c:\ntbuco
_cod_original_sg_symbol_H-M P-1
_cod_database_code 4083203

loop_
_symmetry_equiv_pos_as_xyz
'x, y, z'
'-x, -y, -z'

loop_
_atom_site_label
_atom_site_type_symbol
_atom_site_fract_x
_atom_site_fract_y
_atom_site_fract_z
_atom_site_U_iso_or_equiv
_atom_site_adp_type
_atom_site_occupancy
_atom_site_symmetry_multiplicity
_atom_site_calc_flag
_atom_site_refinement_flags
Fe2 Fe 0.59317(3) -0.19717(3) 0.21290(2) 0.01855(8) Uani 1 1 d .
Fe1 Fe 0.86996(3) -0.20187(3) 0.11058(2) 0.01877(8) Uani 1 1 d .
S2 S 0.63476(6) -0.10274(4) 0.08358(4) 0.01863(10) Uani 1 1 d .
S1 S 0.88010(6) -0.07972(4) 0.32350(4) 0.01838(10) Uani 1 1 d .
C1 C 1.0643(3) -0.1025(2) 0.09686(18) 0.0255(4) Uani 1 1 d .
C2 C 0.9819(3) -0.3165(2) 0.14945(18) 0.0235(4) Uani 1 1 d .
C3 C 0.7855(3) -0.3260(2) -0.0566(2) 0.0305(5) Uani 1 1 d .
C4 C 0.6291(3) -0.3020(2) 0.2886(2) 0.0281(4) Uani 1 1 d .
C5 C 0.4256(3) -0.3270(2) 0.0768(2) 0.0280(4) Uani 1 1 d .
C6 C 0.4470(3) -0.09666(19) 0.31143(18) 0.0228(4) Uani 1 1 d .
O1 O 1.1859(2) -0.03463(17) 0.09283(15) 0.0377(4) Uani 1 1 d .
O2 O 1.0495(2) -0.38947(15) 0.17427(14) 0.0326(3) Uani 1 1 d .
O3 O 0.7288(2) -0.40298(16) -0.16255(14) 0.0483(5) Uani 1 1 d .
O4 O 0.6565(2) -0.36802(16) 0.33685(17) 0.0434(4) Uani 1 1 d .
O5 O 0.3242(2) -0.41004(16) -0.01307(15) 0.0405(4) Uani 1 1 d .
O6 O 0.35415(19) -0.03542(15) 0.37315(13) 0.0306(3) Uani 1 1 d .
N1 N 0.7273(2) 0.12887(15) 0.31801(14) 0.0200(3) Uani 1 1 d .
C7 C 0.8942(3) 0.09854(18) 0.37049(18) 0.0221(4) Uani 1 1 d .
H7A H 0.9206 0.1495 0.4665 0.026 Uiso 1 1 calc R
H7B H 0.9997 0.1294 0.3409 0.026 Uiso 1 1 calc R
C8 C 0.7060(3) 0.07923(18) 0.17934(17) 0.0234(4) Uani 1 1 d .
H8A H 0.8257 0.1078 0.1619 0.028 Uiso 1 1 calc R
H8B H 0.6126 0.1211 0.1496 0.028 Uiso 1 1 calc R
C9 C 0.7052(3) 0.27228(19) 0.38646(19) 0.0274(4) Uani 1 1 d .
C10 C 0.4999(3) 0.2746(2) 0.3493(2) 0.0414(6) Uani 1 1 d .
H10A H 0.4635 0.2408 0.2551 0.062 Uiso 1 1 calc R
H10B H 0.4805 0.3665 0.3939 0.062 Uiso 1 1 calc R
H10C H 0.4243 0.2179 0.3751 0.062 Uiso 1 1 calc R
C11 C 0.7556(3) 0.3236(2) 0.53316(19) 0.0320(5) Uani 1 1 d .
H11A H 0.6929 0.2581 0.5551 0.048 Uiso 1 1 calc R
H11B H 0.7159 0.4089 0.5771 0.048 Uiso 1 1 calc R
H11C H 0.8905 0.3366 0.5615 0.048 Uiso 1 1 calc R
C12 C 0.8274(4) 0.3623(2) 0.3496(2) 0.0413(6) Uani 1 1 d .
H12A H 0.9563 0.3510 0.3639 0.062 Uiso 1 1 calc R
H12B H 0.8212 0.4559 0.4034 0.062 Uiso 1 1 calc R
H12C H 0.7830 0.3377 0.2578 0.062 Uiso 1 1 calc R

loop_
_atom_site_aniso_label
_atom_site_aniso_U_11
_atom_site_aniso_U_22
_atom_site_aniso_U_33
_atom_site_aniso_U_23
_atom_site_aniso_U_13
_atom_site_aniso_U_12
Fe2 0.01740(14) 0.01935(14) 0.01933(14) 0.00910(11) 0.00382(10) 0.00494(10)
Fe1 0.01829(14) 0.02319(15) 0.01607(13) 0.00925(11) 0.00373(10) 0.00821(10)
S2 0.0200(2) 0.0202(2) 0.0149(2) 0.00776(17) 0.00049(16) 0.00660(17)
S1 0.0187(2) 0.0218(2) 0.0158(2) 0.00981(18) 0.00168(16) 0.00633(17)
C1 0.0250(10) 0.0382(11) 0.0196(9) 0.0168(9) 0.0067(8) 0.0134(9)
C2 0.0194(9) 0.0290(10) 0.0187(9) 0.0078(8) 0.0046(7) 0.0059(8)
C3 0.0355(11) 0.0312(11) 0.0267(11) 0.0122(9) 0.0053(9) 0.0207(9)
C4 0.0258(10) 0.0290(11) 0.0329(11) 0.0156(9) 0.0103(8) 0.0080(8)
C5 0.0264(10) 0.0267(10) 0.0320(11) 0.0129(9) 0.0108(9) 0.0074(8)
C6 0.0194(9) 0.0273(10) 0.0216(9) 0.0131(8) 0.0004(7) 0.0024(8)
O1 0.0307(8) 0.0551(10) 0.0391(9) 0.0318(8) 0.0114(7) 0.0060(7)
O2 0.0335(8) 0.0363(8) 0.0335(8) 0.0193(7) 0.0049(6) 0.0181(7)
O3 0.0674(12) 0.0423(10) 0.0208(8) 0.0012(7) -0.0043(8) 0.0322(9)
O4 0.0497(10) 0.0439(10) 0.0584(11) 0.0386(9) 0.0186(8) 0.0182(8)
O5 0.0349(9) 0.0336(9) 0.0333(9) 0.0034(7) 0.0011(7) -0.0067(7)
O6 0.0251(7) 0.0388(8) 0.0268(7) 0.0118(7) 0.0090(6) 0.0130(6)
N1 0.0254(8) 0.0171(7) 0.0158(7) 0.0074(6) -0.0008(6) 0.0054(6)
C7 0.0236(9) 0.0203(9) 0.0188(9) 0.0086(8) -0.0020(7) 0.0016(7)
C8 0.0326(10) 0.0189(9) 0.0185(9) 0.0096(8) 0.0011(8) 0.0057(8)
C9 0.0402(12) 0.0173(9) 0.0216(10) 0.0073(8) 0.0013(8) 0.0082(8)
C10 0.0490(14) 0.0302(12) 0.0367(13) 0.0073(10) 0.0013(11) 0.0218(10)
C11 0.0455(13) 0.0231(10) 0.0227(10) 0.0065(8) 0.0049(9) 0.0096(9)
C12 0.0678(16) 0.0227(11) 0.0305(12) 0.0136(9) 0.0031(11) 0.0023(11)

loop_
_atom_type_symbol
_atom_type_description
_atom_type_scat_dispersion_real
_atom_type_scat_dispersion_imag
_atom_type_scat_source
C C 0.0033 0.0016 'International Tables Vol C Tables 4.2.6.8 and 6.1.1.4'
H H 0.0000 0.0000 'International Tables Vol C Tables 4.2.6.8 and 6.1.1.4'
N N 0.0061 0.0033 'International Tables Vol C Tables 4.2.6.8 and 6.1.1.4'
O O 0.0106 0.0060 'International Tables Vol C Tables 4.2.6.8 and 6.1.1.4'
S S 0.1246 0.1234 'International Tables Vol C Tables 4.2.6.8 and 6.1.1.4'
Fe Fe 0.3463 0.8444 'International Tables Vol C Tables 4.2.6.8 and 6.1.1.4'

loop_
_geom_angle_atom_site_label_1
_geom_angle_atom_site_label_2
_geom_angle_atom_site_label_3
_geom_angle
C5 Fe2 C4 92.87(9)
C5 Fe2 C6 102.30(9)
C4 Fe2 C6 99.71(9)
C5 Fe2 S1 154.94(6)
C4 Fe2 S1 86.88(7)
C6 Fe2 S1 102.44(6)
C5 Fe2 S2 86.69(7)
C4 Fe2 S2 157.95(7)
C6 Fe2 S2 101.93(6)
S1 Fe2 S2 84.37(2)
C5 Fe2 Fe1 99.94(7)
C4 Fe2 Fe1 102.82(6)
C6 Fe2 Fe1 147.30(6)
S1 Fe2 Fe1 55.96(2)
S2 Fe2 Fe1 55.746(15)
C1 Fe1 C3 100.68(9)
C1 Fe1 C2 101.29(9)
C3 Fe1 C2 91.88(9)
C1 Fe1 S2 102.76(7)
C3 Fe1 S2 87.38(6)
C2 Fe1 S2 155.66(6)
C1 Fe1 S1 98.88(6)
C3 Fe1 S1 160.04(7)
C2 Fe1 S1 88.18(6)
S2 Fe1 S1 84.438(19)
C1 Fe1 Fe2 145.39(6)
C3 Fe1 Fe2 104.70(7)
C2 Fe1 Fe2 100.99(6)
S2 Fe1 Fe2 55.98(2)
S1 Fe1 Fe2 55.837(17)
C8 S2 Fe1 110.39(7)
C8 S2 Fe2 110.70(6)
Fe1 S2 Fe2 68.273(19)
C7 S1 Fe2 110.84(6)
C7 S1 Fe1 112.14(6)
Fe2 S1 Fe1 68.20(2)
O1 C1 Fe1 176.89(18)
O2 C2 Fe1 178.79(17)
O3 C3 Fe1 178.39(18)
O4 C4 Fe2 178.32(19)
O5 C5 Fe2 177.11(18)
O6 C6 Fe2 178.95(17)
C8 N1 C7 110.16(15)
C8 N1 C9 112.52(14)
C7 N1 C9 115.90(14)
N1 C7 S1 114.05(12)
N1 C7 H7A 108.7
S1 C7 H7A 108.7
N1 C7 H7B 108.7
S1 C7 H7B 108.7
H7A C7 H7B 107.6
N1 C8 S2 114.52(12)
N1 C8 H8A 108.6
S2 C8 H8A 108.6
N1 C8 H8B 108.6
S2 C8 H8B 108.6
H8A C8 H8B 107.6
N1 C9 C11 109.54(15)
N1 C9 C10 107.49(16)
C11 C9 C10 107.84(18)
N1 C9 C12 111.74(17)
C11 C9 C12 109.48(17)
C10 C9 C12 110.66(18)
C9 C10 H10A 109.5
C9 C10 H10B 109.5
H10A C10 H10B 109.5
C9 C10 H10C 109.5
H10A C10 H10C 109.5
H10B C10 H10C 109.5
C9 C11 H11A 109.5
C9 C11 H11B 109.5
H11A C11 H11B 109.5
C9 C11 H11C 109.5
H11A C11 H11C 109.5
H11B C11 H11C 109.5
C9 C12 H12A 109.5
C9 C12 H12B 109.5
H12A C12 H12B 109.5
C9 C12 H12C 109.5
H12A C12 H12C 109.5
H12B C12 H12C 109.5

loop_
_geom_bond_atom_site_label_1
_geom_bond_atom_site_label_2
_geom_bond_distance
Fe2 C5 1.792(2)
Fe2 C4 1.793(2)
Fe2 C6 1.816(2)
Fe2 S1 2.2433(8)
Fe2 S2 2.2460(5)
Fe2 Fe1 2.5173(8)
Fe1 C1 1.798(2)
Fe1 C3 1.801(2)
Fe1 C2 1.804(2)
Fe1 S2 2.2398(7)
Fe1 S1 2.2467(6)
S2 C8 1.8308(19)
S1 C7 1.8354(19)
C1 O1 1.139(2)
C2 O2 1.136(2)
C3 O3 1.139(2)
C4 O4 1.140(2)
C5 O5 1.142(2)
C6 O6 1.137(2)
N1 C8 1.446(2)
N1 C7 1.448(2)
N1 C9 1.508(2)
C7 H7A 0.9900
C7 H7B 0.9900
C8 H8A 0.9900
C8 H8B 0.9900
C9 C11 1.526(3)
C9 C10 1.529(3)
C9 C12 1.532(3)
C10 H10A 0.9800
C10 H10B 0.9800
C10 H10C 0.9800
C11 H11A 0.9800
C11 H11B 0.9800
C11 H11C 0.9800
C12 H12A 0.9800
C12 H12B 0.9800
C12 H12C 0.9800

loop_
_geom_torsion_atom_site_label_1
_geom_torsion_atom_site_label_2
_geom_torsion_atom_site_label_3
_geom_torsion_atom_site_label_4
_geom_torsion
C5 Fe2 Fe1 C1 138.43(12)
C4 Fe2 Fe1 C1 -126.29(13)
C6 Fe2 Fe1 C1 6.12(15)
S1 Fe2 Fe1 C1 -49.06(10)
S2 Fe2 Fe1 C1 59.40(10)
C5 Fe2 Fe1 C3 2.57(9)
C4 Fe2 Fe1 C3 97.85(10)
C6 Fe2 Fe1 C3 -129.74(13)
S1 Fe2 Fe1 C3 175.07(7)
S2 Fe2 Fe1 C3 -76.46(7)
C5 Fe2 Fe1 C2 -92.34(9)
C4 Fe2 Fe1 C2 2.94(9)
C6 Fe2 Fe1 C2 135.35(12)
S1 Fe2 Fe1 C2 80.17(6)
S2 Fe2 Fe1 C2 -171.37(6)
C5 Fe2 Fe1 S2 79.03(7)
C4 Fe2 Fe1 S2 174.31(7)
C6 Fe2 Fe1 S2 -53.28(11)
S1 Fe2 Fe1 S2 -108.47(2)
C5 Fe2 Fe1 S1 -172.50(7)
C4 Fe2 Fe1 S1 -77.23(7)
C6 Fe2 Fe1 S1 55.19(11)
S2 Fe2 Fe1 S1 108.47(2)
C1 Fe1 S2 C8 -44.97(9)
C3 Fe1 S2 C8 -145.34(10)
C2 Fe1 S2 C8 125.89(16)
S1 Fe1 S2 C8 52.89(7)
Fe2 Fe1 S2 C8 104.94(7)
C1 Fe1 S2 Fe2 -149.92(6)
C3 Fe1 S2 Fe2 109.72(7)
C2 Fe1 S2 Fe2 20.94(15)
S1 Fe1 S2 Fe2 -52.049(18)
C5 Fe2 S2 C8 151.11(9)
C4 Fe2 S2 C8 -119.4(2)
C6 Fe2 S2 C8 49.23(9)
S1 Fe2 S2 C8 -52.33(7)
Fe1 Fe2 S2 C8 -104.50(7)
C5 Fe2 S2 Fe1 -104.39(7)
C4 Fe2 S2 Fe1 -14.93(18)
C6 Fe2 S2 Fe1 153.73(6)
S1 Fe2 S2 Fe1 52.17(2)
C5 Fe2 S1 C7 124.04(17)
C4 Fe2 S1 C7 -145.86(9)
C6 Fe2 S1 C7 -46.61(9)
S2 Fe2 S1 C7 54.40(7)
Fe1 Fe2 S1 C7 106.38(7)
C5 Fe2 S1 Fe1 17.66(16)
C4 Fe2 S1 Fe1 107.75(7)
C6 Fe2 S1 Fe1 -152.99(6)
S2 Fe2 S1 Fe1 -51.979(17)
C1 Fe1 S1 C7 49.73(9)
C3 Fe1 S1 C7 -118.61(19)
C2 Fe1 S1 C7 150.87(9)
S2 Fe1 S1 C7 -52.35(7)
Fe2 Fe1 S1 C7 -104.53(7)
C1 Fe1 S1 Fe2 154.26(6)
C3 Fe1 S1 Fe2 -14.09(19)
C2 Fe1 S1 Fe2 -104.60(6)
S2 Fe1 S1 Fe2 52.18(2)
C3 Fe1 C1 O1 149(3)
C2 Fe1 C1 O1 -117(3)
S2 Fe1 C1 O1 59(3)
S1 Fe1 C1 O1 -27(3)
Fe2 Fe1 C1 O1 12(3)
C1 Fe1 C2 O2 173(100)
C3 Fe1 C2 O2 -86(9)
S2 Fe1 C2 O2 2(9)
S1 Fe1 C2 O2 75(9)
Fe2 Fe1 C2 O2 20(9)
C1 Fe1 C3 O3 -104(8)
C2 Fe1 C3 O3 154(8)
S2 Fe1 C3 O3 -2(8)
S1 Fe1 C3 O3 64(8)
Fe2 Fe1 C3 O3 52(8)
C5 Fe2 C4 O4 124(7)
C6 Fe2 C4 O4 -133(7)
S1 Fe2 C4 O4 -31(7)
S2 Fe2 C4 O4 35(7)
Fe1 Fe2 C4 O4 23(7)
C4 Fe2 C5 O5 -109(4)
C6 Fe2 C5 O5 150(4)
S1 Fe2 C5 O5 -20(4)
S2 Fe2 C5 O5 49(4)
Fe1 Fe2 C5 O5 -6(4)
C5 Fe2 C6 O6 57(10)
C4 Fe2 C6 O6 -39(10)
S1 Fe2 C6 O6 -128(10)
S2 Fe2 C6 O6 146(10)
Fe1 Fe2 C6 O6 -172(100)
C8 N1 C7 S1 -70.46(17)
C9 N1 C7 S1 160.35(13)
Fe2 S1 C7 N1 -5.73(15)
Fe1 S1 C7 N1 68.36(14)
C7 N1 C8 S2 73.27(17)
C9 N1 C8 S2 -155.73(13)
Fe1 S2 C8 N1 -72.15(14)
Fe2 S2 C8 N1 1.49(16)
C8 N1 C9 C11 -172.21(17)
C7 N1 C9 C11 -44.2(2)
C8 N1 C9 C10 70.9(2)
C7 N1 C9 C10 -161.09(17)
C8 N1 C9 C12 -50.7(2)
C7 N1 C9 C12 77.3(2)
